data_4021026
loop_
_publ_author_name
'Christopher J. Cobley'
'Kelli Gardner'
'Jerzy Klosin'
'C\'eline Praquin'
'Catherine Hill'
'Gregory T. Whiteker'
'Antonio Zanotti-Gerosa'
'Jeffrey L. Petersen'
'Khalil A. Abboud'

_publ_section_title
;
 Synthesis and Application of a New Bisphosphite Ligand
 Collection for Asymmetric Hydroformylation of Allyl Cyanide
;
_journal_name_full 'Journal of Organic Chemistry'
_journal_page_first 4031
_journal_page_last 4040
_journal_paper_doi 10.1021/jo040128p
_journal_volume 69
_journal_year 2004
_chemical_formula_moiety 'C65 H79 O8 P2 Rh, 1/4(C7 H8), C2 H3 N'
_chemical_formula_sum 'C68.75 H84 N O8 P2 Rh'
_chemical_formula_weight 1217.22
_space_group_IT_number 20
_symmetry_cell_setting orthorhombic
_symmetry_space_group_name_Hall 'C 2c 2'
_symmetry_space_group_name_H-M 'C 2 2 21'
_cell_angle_alpha 90.00
_cell_angle_beta 90.00
_cell_angle_gamma 90.00
_cell_formula_units_Z 16
_cell_length_a 18.2670(13)
_cell_length_b 22.2381(16)
_cell_length_c 65.457(5)
_cell_measurement_temperature 173(2)
_cell_volume 26590(3)
_diffrn_ambient_temperature 173(2)
_exptl_crystal_density_diffrn 1.216
_cod_duplicate_entry 4021024
_cod_depositor_comments
;
The following automatic conversions were performed:
'_symmetry_cell_setting' value 'Orthorhombic' changed to 'orthorhombic'
according to '/home/saulius/struct/CIF-dictionaries/cif_core.dic'
dictionary named 'cif_core.dic' version 2.4.1 from 2010-06-29.

Automatic conversion script
Id: cif_fix_enum 1527 2010-12-29 10:47:43Z saulius 
;
_cod_database_code 4021026

loop_
_symmetry_equiv_pos_as_xyz
'x, y, z'
'-x, -y, z+1/2'
'-x, y, -z+1/2'
'x, -y, -z'
'x+1/2, y+1/2, z'
'-x+1/2, -y+1/2, z+1/2'
'-x+1/2, y+1/2, -z+1/2'
'x+1/2, -y+1/2, -z'

loop_
_atom_site_label
_atom_site_type_symbol
_atom_site_fract_x
_atom_site_fract_y
_atom_site_fract_z
_atom_site_U_iso_or_equiv
_atom_site_adp_type
_atom_site_occupancy
_atom_site_symmetry_multiplicity
_atom_site_calc_flag
_atom_site_refinement_flags
_atom_site_disorder_assembly
_atom_site_disorder_group
Rh1 Rh 0.66741(3) 0.78027(3) 0.084247(9) 0.03345(17) Uani 1 1 d . . .
P2 P 0.62835(11) 0.69492(8) 0.07358(3) 0.0318(5) Uani 1 1 d . . .
P1 P 0.63134(10) 0.83367(8) 0.05880(3) 0.0305(5) Uani 1 1 d . . .
O1 O 0.5796(2) 0.81109(18) 0.04060(6) 0.0280(12) Uani 1 1 d . . .
O2 O 0.5850(2) 0.89048(18) 0.06686(7) 0.0322(13) Uani 1 1 d . . .
O3 O 0.6939(2) 0.8646(2) 0.04434(7) 0.0319(13) Uani 1 1 d . . .
O4 O 0.5789(3) 0.68512(18) 0.05352(6) 0.0359(13) Uani 1 1 d . . .
O5 O 0.5809(2) 0.65346(19) 0.08930(6) 0.0310(12) Uani 1 1 d . . .
O6 O 0.6972(2) 0.6522(2) 0.06797(6) 0.0280(12) Uani 1 1 d . . .
O7 O 0.7176(3) 0.7308(2) 0.10722(8) 0.0513(16) Uani 1 1 d . . .
O8 O 0.7070(3) 0.8586(2) 0.09781(8) 0.0397(14) Uani 1 1 d . . .
C1 C 0.7372(4) 0.9116(3) 0.05240(10) 0.0299(19) Uani 1 1 d . . .
C2 C 0.8126(4) 0.9034(3) 0.05568(10) 0.0319(19) Uani 1 1 d . . .
C3 C 0.8461(4) 0.9491(3) 0.06593(12) 0.043(2) Uani 1 1 d . . .
H3A H 0.8964 0.9443 0.0692 0.052 Uiso 1 1 calc R . .
C4 C 0.8123(4) 1.0018(3) 0.07192(11) 0.039(2) Uani 1 1 d . . .
C5 C 0.7393(4) 1.0124(3) 0.06599(11) 0.037(2) Uani 1 1 d . . .
C6 C 0.7030(4) 0.9661(3) 0.05583(11) 0.034(2) Uani 1 1 d . . .
C7 C 0.6270(4) 0.9756(3) 0.04769(11) 0.030(2) Uani 1 1 d . . .
C8 C 0.6122(4) 1.0219(3) 0.03292(12) 0.035(2) Uani 1 1 d . . .
C9 C 0.5392(5) 1.0320(3) 0.02720(11) 0.039(2) Uani 1 1 d . . .
C10 C 0.4839(4) 0.9999(3) 0.03619(11) 0.0289(19) Uani 1 1 d . . .
H10A H 0.4351 1.0116 0.0331 0.035 Uiso 1 1 calc R . .
C11 C 0.4933(4) 0.9517(3) 0.04942(10) 0.030(2) Uani 1 1 d . A .
C12 C 0.5683(5) 0.9394(3) 0.05390(10) 0.035(2) Uani 1 1 d . . .
C13 C 0.8530(4) 0.8470(4) 0.04759(12) 0.044(2) Uani 1 1 d . . .
C14 C 0.9376(4) 0.8583(3) 0.04950(11) 0.050(2) Uani 1 1 d . . .
H14A H 0.9508 0.8626 0.0639 0.074 Uiso 1 1 calc R . .
H14B H 0.9507 0.8951 0.0421 0.074 Uiso 1 1 calc R . .
H14C H 0.9642 0.8241 0.0436 0.074 Uiso 1 1 calc R . .
C15 C 0.8348(4) 0.7913(3) 0.06013(12) 0.061(2) Uani 1 1 d . . .
H15A H 0.7825 0.7823 0.0589 0.092 Uiso 1 1 calc R . .
H15B H 0.8469 0.7986 0.0745 0.092 Uiso 1 1 calc R . .
H15C H 0.8634 0.7571 0.0551 0.092 Uiso 1 1 calc R . .
C16 C 0.8378(4) 0.8373(5) 0.02461(12) 0.089(4) Uani 1 1 d . . .
H16A H 0.8695 0.8051 0.0194 0.134 Uiso 1 1 calc R . .
H16B H 0.8480 0.8746 0.0171 0.134 Uiso 1 1 calc R . .
H16C H 0.7864 0.8260 0.0227 0.134 Uiso 1 1 calc R . .
C17 C 0.8546(4) 1.0471(3) 0.08500(13) 0.061(2) Uani 1 1 d . . .
H17A H 0.9022 1.0300 0.0888 0.092 Uiso 1 1 calc R . .
H17B H 0.8266 1.0562 0.0974 0.092 Uiso 1 1 calc R . .
H17C H 0.8623 1.0842 0.0772 0.092 Uiso 1 1 calc R . .
C18 C 0.7044(4) 1.0725(3) 0.07076(12) 0.048(2) Uani 1 1 d . . .
H18A H 0.7258 1.1036 0.0620 0.072 Uiso 1 1 calc R . .
H18B H 0.7133 1.0828 0.0851 0.072 Uiso 1 1 calc R . .
H18C H 0.6516 1.0702 0.0683 0.072 Uiso 1 1 calc R . .
C19 C 0.6727(4) 1.0565(3) 0.02279(11) 0.052(2) Uani 1 1 d . . .
H19A H 0.6731 1.0475 0.0081 0.078 Uiso 1 1 calc R . .
H19B H 0.7197 1.0449 0.0288 0.078 Uiso 1 1 calc R . .
H19C H 0.6647 1.0997 0.0248 0.078 Uiso 1 1 calc R . .
C20 C 0.5211(4) 1.0811(3) 0.01170(10) 0.041(2) Uani 1 1 d . . .
H20A H 0.4679 1.0841 0.0101 0.061 Uiso 1 1 calc R . .
H20B H 0.5432 1.0709 -0.0015 0.061 Uiso 1 1 calc R . .
H20C H 0.5406 1.1196 0.0165 0.061 Uiso 1 1 calc R . .
C21 C 0.4285(4) 0.9174(3) 0.05829(11) 0.0325(19) Uani 1 1 d . . .
C22 C 0.4331(6) 0.9120(6) 0.08211(19) 0.063(5) Uani 0.682(15) 1 d P A 1
H22A H 0.4442 0.9515 0.0880 0.094 Uiso 0.682(15) 1 calc PR A 1
H22B H 0.4718 0.8836 0.0858 0.094 Uiso 0.682(15) 1 calc PR A 1
H22C H 0.3861 0.8977 0.0875 0.094 Uiso 0.682(15) 1 calc PR A 1
C23 C 0.4175(6) 0.8561(6) 0.0487(2) 0.054(5) Uani 0.682(15) 1 d P A 1
H23A H 0.3718 0.8385 0.0538 0.081 Uiso 0.682(15) 1 calc PR A 1
H23B H 0.4587 0.8300 0.0523 0.081 Uiso 0.682(15) 1 calc PR A 1
H23C H 0.4150 0.8603 0.0338 0.081 Uiso 0.682(15) 1 calc PR A 1
C24 C 0.3539(7) 0.9524(6) 0.0555(3) 0.053(5) Uani 0.682(15) 1 d P A 1
H24A H 0.3137 0.9284 0.0612 0.080 Uiso 0.682(15) 1 calc PR A 1
H24B H 0.3449 0.9595 0.0410 0.080 Uiso 0.682(15) 1 calc PR A 1
H24C H 0.3566 0.9910 0.0627 0.080 Uiso 0.682(15) 1 calc PR A 1
C22A C 0.4430(15) 0.8605(13) 0.0724(4) 0.058(10) Uiso 0.318(15) 1 d P A 2
H22D H 0.4563 0.8739 0.0862 0.087 Uiso 0.318(15) 1 calc PR A 2
H22E H 0.4831 0.8365 0.0667 0.087 Uiso 0.318(15) 1 calc PR A 2
H22F H 0.3986 0.8359 0.0731 0.087 Uiso 0.318(15) 1 calc PR A 2
C23A C 0.3973(15) 0.8838(12) 0.0357(4) 0.042(9) Uiso 0.318(15) 1 d P A 2
H23D H 0.3469 0.8698 0.0377 0.063 Uiso 0.318(15) 1 calc PR A 2
H23E H 0.4288 0.8495 0.0323 0.063 Uiso 0.318(15) 1 calc PR A 2
H23F H 0.3988 0.9132 0.0246 0.063 Uiso 0.318(15) 1 calc PR A 2
C24A C 0.3774(19) 0.9517(15) 0.0657(5) 0.048(11) Uiso 0.318(15) 1 d P A 2
H24D H 0.3633 0.9817 0.0555 0.072 Uiso 0.318(15) 1 calc PR A 2
H24E H 0.3957 0.9722 0.0780 0.072 Uiso 0.318(15) 1 calc PR A 2
H24F H 0.3348 0.9272 0.0693 0.072 Uiso 0.318(15) 1 calc PR A 2
C25 C 0.5912(4) 0.7843(3) 0.02145(10) 0.0310(18) Uani 1 1 d . . .
C26 C 0.6436(4) 0.8059(3) 0.00770(11) 0.0284(19) Uani 1 1 d . . .
H26A H 0.6758 0.8377 0.0114 0.034 Uiso 1 1 calc R . .
C27 C 0.6470(4) 0.7793(3) -0.01162(11) 0.040(2) Uani 1 1 d . . .
H27A H 0.6822 0.7930 -0.0213 0.047 Uiso 1 1 calc R . .
C28 C 0.6003(5) 0.7336(3) -0.01681(11) 0.043(2) Uani 1 1 d . . .
H28A H 0.6034 0.7158 -0.0300 0.052 Uiso 1 1 calc R . .
C29 C 0.5489(4) 0.7133(3) -0.00309(11) 0.036(2) Uani 1 1 d . . .
H29A H 0.5162 0.6821 -0.0070 0.043 Uiso 1 1 calc R . .
C30 C 0.5442(4) 0.7377(3) 0.01642(11) 0.035(2) Uani 1 1 d . . .
C31 C 0.4853(4) 0.7188(3) 0.03110(10) 0.0266(18) Uani 1 1 d . . .
C32 C 0.4106(4) 0.7246(3) 0.02634(11) 0.047(2) Uani 1 1 d . . .
H32A H 0.3968 0.7373 0.0130 0.056 Uiso 1 1 calc R . .
C33 C 0.3577(4) 0.7126(4) 0.04037(13) 0.048(2) Uani 1 1 d . . .
H33A H 0.3075 0.7179 0.0371 0.057 Uiso 1 1 calc R . .
C34 C 0.3779(4) 0.6926(3) 0.05922(14) 0.052(2) Uani 1 1 d . . .
H34A H 0.3411 0.6837 0.0690 0.063 Uiso 1 1 calc R . .
C35 C 0.4518(4) 0.6850(3) 0.06452(13) 0.051(2) Uani 1 1 d . . .
H35A H 0.4652 0.6720 0.0778 0.061 Uiso 1 1 calc R . .
C36 C 0.5043(4) 0.6967(3) 0.05010(12) 0.034(2) Uani 1 1 d . . .
C37 C 0.6146(4) 0.6177(3) 0.10510(13) 0.037(2) Uani 1 1 d . . .
C38 C 0.5981(4) 0.6293(3) 0.12563(13) 0.047(2) Uani 1 1 d . . .
C39 C 0.6370(4) 0.5949(3) 0.13947(12) 0.045(2) Uani 1 1 d . . .
H39A H 0.6291 0.6017 0.1536 0.054 Uiso 1 1 calc R . .
C40 C 0.6865(5) 0.5511(3) 0.13393(12) 0.044(2) Uani 1 1 d . . .
C41 C 0.6959(4) 0.5387(3) 0.11303(13) 0.042(2) Uani 1 1 d . . .
C42 C 0.6565(4) 0.5705(3) 0.09846(11) 0.032(2) Uani 1 1 d . . .
C43 C 0.6597(4) 0.5528(3) 0.07631(11) 0.0305(19) Uani 1 1 d . . .
C44 C 0.6400(4) 0.4948(3) 0.06965(13) 0.042(2) Uani 1 1 d . . .
C45 C 0.6575(4) 0.4769(3) 0.04986(12) 0.033(2) Uani 1 1 d . . .
C46 C 0.6938(4) 0.5159(3) 0.03727(11) 0.035(2) Uani 1 1 d . . .
H46A H 0.7077 0.5020 0.0241 0.042 Uiso 1 1 calc R . .
C47 C 0.7117(4) 0.5742(3) 0.04251(11) 0.029(2) Uani 1 1 d . . .
C48 C 0.6880(4) 0.5920(3) 0.06199(11) 0.0256(19) Uani 1 1 d . . .
C49 C 0.5382(5) 0.6722(4) 0.13297(13) 0.055(3) Uani 1 1 d . . .
C50 C 0.5489(6) 0.7364(4) 0.12680(15) 0.112(5) Uani 1 1 d . . .
H50A H 0.5061 0.7600 0.1309 0.168 Uiso 1 1 calc R . .
H50B H 0.5549 0.7387 0.1119 0.168 Uiso 1 1 calc R . .
H50C H 0.5927 0.7524 0.1335 0.168 Uiso 1 1 calc R . .
C51 C 0.4646(5) 0.6499(5) 0.12427(14) 0.100(4) Uani 1 1 d . . .
H51A H 0.4245 0.6733 0.1303 0.150 Uiso 1 1 calc R . .
H51B H 0.4581 0.6073 0.1276 0.150 Uiso 1 1 calc R . .
H51C H 0.4643 0.6551 0.1094 0.150 Uiso 1 1 calc R . .
C52 C 0.5262(5) 0.6686(4) 0.15604(13) 0.092(4) Uani 1 1 d . . .
H52A H 0.5709 0.6814 0.1631 0.139 Uiso 1 1 calc R . .
H52B H 0.5145 0.6271 0.1599 0.139 Uiso 1 1 calc R . .
H52C H 0.4856 0.6951 0.1599 0.139 Uiso 1 1 calc R . .
C53 C 0.7269(6) 0.5158(4) 0.15043(12) 0.085(3) Uani 1 1 d . . .
H53A H 0.7117 0.5302 0.1639 0.128 Uiso 1 1 calc R . .
H53B H 0.7798 0.5216 0.1488 0.128 Uiso 1 1 calc R . .
H53C H 0.7152 0.4730 0.1491 0.128 Uiso 1 1 calc R . .
C54 C 0.7507(4) 0.4899(3) 0.10722(13) 0.059(3) Uani 1 1 d . . .
H54A H 0.7541 0.4872 0.0923 0.088 Uiso 1 1 calc R . .
H54B H 0.7343 0.4512 0.1128 0.088 Uiso 1 1 calc R . .
H54C H 0.7988 0.4998 0.1129 0.088 Uiso 1 1 calc R . .
C55 C 0.5979(4) 0.4530(3) 0.08427(12) 0.052(2) Uani 1 1 d . . .
H55A H 0.5554 0.4361 0.0772 0.077 Uiso 1 1 calc R . .
H55B H 0.5814 0.4760 0.0962 0.077 Uiso 1 1 calc R . .
H55C H 0.6302 0.4204 0.0888 0.077 Uiso 1 1 calc R . .
C56 C 0.6348(4) 0.4143(3) 0.04232(11) 0.054(2) Uani 1 1 d . . .
H56A H 0.5816 0.4098 0.0435 0.081 Uiso 1 1 calc R . .
H56B H 0.6591 0.3835 0.0506 0.081 Uiso 1 1 calc R . .
H56C H 0.6492 0.4095 0.0280 0.081 Uiso 1 1 calc R . .
C57 C 0.7594(4) 0.6159(4) 0.02886(10) 0.038(2) Uani 1 1 d . . .
C58 C 0.7214(4) 0.6744(3) 0.02209(11) 0.047(2) Uani 1 1 d . . .
H58A H 0.7080 0.6980 0.0342 0.070 Uiso 1 1 calc R . .
H58B H 0.6773 0.6645 0.0143 0.070 Uiso 1 1 calc R . .
H58C H 0.7549 0.6978 0.0135 0.070 Uiso 1 1 calc R . .
C59 C 0.8292(4) 0.6310(3) 0.04051(11) 0.038(2) Uani 1 1 d . . .
H59A H 0.8616 0.6549 0.0318 0.057 Uiso 1 1 calc R . .
H59B H 0.8541 0.5937 0.0444 0.057 Uiso 1 1 calc R . .
H59C H 0.8169 0.6540 0.0528 0.057 Uiso 1 1 calc R . .
C60 C 0.7838(4) 0.5814(3) 0.00907(11) 0.047(2) Uani 1 1 d . . .
H60A H 0.8134 0.6080 0.0005 0.071 Uiso 1 1 calc R . .
H60B H 0.7404 0.5684 0.0015 0.071 Uiso 1 1 calc R . .
H60C H 0.8128 0.5461 0.0129 0.071 Uiso 1 1 calc R . .
C61 C 0.7593(5) 0.7499(4) 0.12046(14) 0.057(3) Uani 1 1 d . . .
C62 C 0.7723(5) 0.8115(4) 0.12477(12) 0.057(3) Uani 1 1 d . . .
H62A H 0.8015 0.8201 0.1364 0.068 Uiso 1 1 calc R . .
C63 C 0.7472(4) 0.8601(4) 0.11383(13) 0.046(2) Uani 1 1 d . . .
C64 C 0.7948(5) 0.7031(4) 0.13428(14) 0.100(4) Uani 1 1 d . . .
H64A H 0.7690 0.6647 0.1328 0.150 Uiso 1 1 calc R . .
H64B H 0.7919 0.7165 0.1485 0.150 Uiso 1 1 calc R . .
H64C H 0.8462 0.6979 0.1304 0.150 Uiso 1 1 calc R . .
C65 C 0.7691(4) 0.9230(3) 0.12071(12) 0.061(3) Uani 1 1 d . . .
H65A H 0.7792 0.9480 0.1087 0.091 Uiso 1 1 calc R . .
H65B H 0.8132 0.9206 0.1292 0.091 Uiso 1 1 calc R . .
H65C H 0.7292 0.9409 0.1286 0.091 Uiso 1 1 calc R . .
Rh1' Rh 0.57122(3) 0.29162(3) 0.162665(9) 0.03433(17) Uani 1 1 d . . .
P2' P 0.63773(11) 0.30456(9) 0.18935(3) 0.0339(5) Uani 1 1 d . . .
P1' P 0.59264(10) 0.19792(8) 0.15820(3) 0.0326(5) Uani 1 1 d . . .
O1' O 0.6333(3) 0.1542(2) 0.17429(6) 0.0353(13) Uani 1 1 d . . .
O2' O 0.5161(2) 0.1618(2) 0.15511(7) 0.0317(13) Uani 1 1 d . . .
O3' O 0.6393(2) 0.17986(18) 0.13803(7) 0.0307(13) Uani 1 1 d . . .
O4' O 0.6830(3) 0.2521(2) 0.20064(7) 0.0360(13) Uani 1 1 d . . .
O5' O 0.6049(2) 0.3357(2) 0.20967(7) 0.0350(13) Uani 1 1 d . . .
O6' O 0.7028(3) 0.3504(2) 0.18310(7) 0.0385(14) Uani 1 1 d . . .
O7' O 0.5504(3) 0.3837(2) 0.16324(8) 0.0461(14) Uani 1 1 d . . .
O8' O 0.5109(2) 0.2857(2) 0.13627(7) 0.0382(12) Uani 1 1 d . . .
C1' C 0.6097(4) 0.1760(3) 0.11839(11) 0.031(2) Uani 1 1 d . . .
C2' C 0.6369(4) 0.2149(3) 0.10306(10) 0.0287(18) Uani 1 1 d . . .
C3' C 0.5987(4) 0.2083(3) 0.08418(11) 0.0358(18) Uani 1 1 d . . .
H3'A H 0.6151 0.2315 0.0729 0.043 Uiso 1 1 calc R . .
C4' C 0.5405(4) 0.1711(3) 0.08120(11) 0.0320(19) Uani 1 1 d . . .
C5' C 0.5167(4) 0.1324(3) 0.09676(10) 0.0272(18) Uani 1 1 d . . .
C6' C 0.5560(4) 0.1330(3) 0.11542(11) 0.0291(19) Uani 1 1 d . . .
C7' C 0.5416(4) 0.0850(3) 0.13108(11) 0.031(2) Uani 1 1 d . . .
C8' C 0.5512(4) 0.0243(3) 0.12660(10) 0.032(2) Uani 1 1 d . . .
C9' C 0.5286(4) -0.0181(3) 0.14138(13) 0.044(2) Uani 1 1 d . . .
C10' C 0.4968(4) -0.0004(4) 0.15942(11) 0.041(2) Uani 1 1 d . . .
H10B H 0.4796 -0.0304 0.1686 0.049 Uiso 1 1 calc R . .
C11' C 0.4888(4) 0.0600(3) 0.16487(11) 0.0318(19) Uani 1 1 d . . .
C12' C 0.5159(4) 0.1002(3) 0.15032(12) 0.031(2) Uani 1 1 d . . .
C13' C 0.7044(4) 0.2563(3) 0.10537(11) 0.033(2) Uani 1 1 d . . .
C14' C 0.6877(4) 0.3091(3) 0.12013(11) 0.044(2) Uani 1 1 d . . .
H14D H 0.6754 0.2931 0.1337 0.066 Uiso 1 1 calc R . .
H14E H 0.6462 0.3324 0.1149 0.066 Uiso 1 1 calc R . .
H14F H 0.7308 0.3351 0.1212 0.066 Uiso 1 1 calc R . .
C15' C 0.7262(4) 0.2839(4) 0.08496(11) 0.054(2) Uani 1 1 d . . .
H15D H 0.7702 0.3085 0.0868 0.082 Uiso 1 1 calc R . .
H15E H 0.6862 0.3091 0.0799 0.082 Uiso 1 1 calc R . .
H15F H 0.7362 0.2518 0.0751 0.082 Uiso 1 1 calc R . .
C16' C 0.7682(4) 0.2204(3) 0.11331(11) 0.050(2) Uani 1 1 d . . .
H16D H 0.7772 0.1861 0.1042 0.074 Uiso 1 1 calc R . .
H16E H 0.7572 0.2058 0.1271 0.074 Uiso 1 1 calc R . .
H16F H 0.8119 0.2459 0.1137 0.074 Uiso 1 1 calc R . .
C17' C 0.5014(4) 0.1711(3) 0.06070(11) 0.046(2) Uani 1 1 d . . .
H17D H 0.5256 0.1995 0.0515 0.069 Uiso 1 1 calc R . .
H17E H 0.4503 0.1831 0.0626 0.069 Uiso 1 1 calc R . .
H17F H 0.5032 0.1306 0.0548 0.069 Uiso 1 1 calc R . .
C18' C 0.4510(4) 0.0950(3) 0.09324(10) 0.046(2) Uani 1 1 d . . .
H18D H 0.4117 0.1200 0.0876 0.069 Uiso 1 1 calc R . .
H18E H 0.4349 0.0774 0.1062 0.069 Uiso 1 1 calc R . .
H18F H 0.4628 0.0628 0.0836 0.069 Uiso 1 1 calc R . .
C19' C 0.5853(4) 0.0041(3) 0.10666(11) 0.047(2) Uani 1 1 d . . .
H19D H 0.5522 0.0136 0.0953 0.070 Uiso 1 1 calc R . .
H19E H 0.5938 -0.0394 0.1071 0.070 Uiso 1 1 calc R . .
H19F H 0.6320 0.0250 0.1047 0.070 Uiso 1 1 calc R . .
C20' C 0.5382(5) -0.0849(3) 0.13671(12) 0.062(3) Uani 1 1 d . . .
H20D H 0.5882 -0.0973 0.1402 0.094 Uiso 1 1 calc R . .
H20E H 0.5292 -0.0921 0.1221 0.094 Uiso 1 1 calc R . .
H20F H 0.5032 -0.1083 0.1448 0.094 Uiso 1 1 calc R . .
C21' C 0.4478(5) 0.0784(4) 0.18436(12) 0.048(2) Uani 1 1 d . . .
C22' C 0.4962(4) 0.1084(4) 0.19944(12) 0.068(3) Uani 1 1 d . . .
H22G H 0.4693 0.1149 0.2122 0.101 Uiso 1 1 calc R . .
H22H H 0.5124 0.1473 0.1940 0.101 Uiso 1 1 calc R . .
H22I H 0.5390 0.0830 0.2021 0.101 Uiso 1 1 calc R . .
C23' C 0.4132(5) 0.0244(3) 0.19427(12) 0.068(3) Uani 1 1 d . . .
H23G H 0.4515 -0.0019 0.1998 0.102 Uiso 1 1 calc R . .
H23H H 0.3845 0.0022 0.1841 0.102 Uiso 1 1 calc R . .
H23I H 0.3810 0.0375 0.2054 0.102 Uiso 1 1 calc R . .
C24' C 0.3838(5) 0.1217(4) 0.17836(13) 0.075(3) Uani 1 1 d . . .
H24G H 0.3532 0.1294 0.1904 0.113 Uiso 1 1 calc R . .
H24H H 0.3541 0.1030 0.1676 0.113 Uiso 1 1 calc R . .
H24I H 0.4041 0.1597 0.1733 0.113 Uiso 1 1 calc R . .
C25' C 0.7054(4) 0.1320(3) 0.17646(12) 0.0309(19) Uani 1 1 d . . .
C26' C 0.7410(4) 0.1066(3) 0.15971(12) 0.045(2) Uani 1 1 d . . .
H26B H 0.7195 0.1052 0.1465 0.054 Uiso 1 1 calc R . .
C27' C 0.8104(5) 0.0834(3) 0.16367(16) 0.066(3) Uani 1 1 d . . .
H27B H 0.8380 0.0675 0.1526 0.079 Uiso 1 1 calc R . .
C28' C 0.8401(5) 0.0826(4) 0.18261(14) 0.059(3) Uani 1 1 d . . .
H28B H 0.8865 0.0645 0.1848 0.071 Uiso 1 1 calc R . .
C29' C 0.8025(5) 0.1082(4) 0.19858(14) 0.058(3) Uani 1 1 d . . .
H29B H 0.8242 0.1097 0.2117 0.069 Uiso 1 1 calc R . .
C30' C 0.7343(5) 0.1314(3) 0.19572(11) 0.033(2) Uani 1 1 d . . .
C31' C 0.6898(4) 0.1518(3) 0.21321(12) 0.039(2) Uani 1 1 d . . .
C32' C 0.6768(5) 0.1098(4) 0.22845(12) 0.053(2) Uani 1 1 d . . .
H32B H 0.6953 0.0700 0.2273 0.064 Uiso 1 1 calc R . .
C33' C 0.6366(5) 0.1266(4) 0.24540(14) 0.072(3) Uani 1 1 d . . .
H33B H 0.6260 0.0977 0.2557 0.087 Uiso 1 1 calc R . .
C34' C 0.6113(5) 0.1862(4) 0.24757(13) 0.080(3) Uani 1 1 d . . .
H34B H 0.5853 0.1973 0.2596 0.095 Uiso 1 1 calc R . .
C35' C 0.6232(5) 0.2273(3) 0.23305(12) 0.058(3) Uani 1 1 d . . .
H35B H 0.6050 0.2671 0.2345 0.070 Uiso 1 1 calc R . .
C36' C 0.6632(4) 0.2105(4) 0.21552(10) 0.0382(19) Uani 1 1 d . . .
C37' C 0.5864(4) 0.3974(3) 0.21000(10) 0.034(2) Uani 1 1 d . . .
C38' C 0.5132(5) 0.4169(4) 0.21085(11) 0.050(2) Uani 1 1 d . . .
C39' C 0.5048(5) 0.4794(4) 0.21219(13) 0.059(3) Uani 1 1 d . . .
H39B H 0.4568 0.4947 0.2143 0.071 Uiso 1 1 calc R . .
C40' C 0.5608(6) 0.5201(4) 0.21067(13) 0.057(3) Uani 1 1 d . . .
C41' C 0.6319(5) 0.4990(3) 0.20995(12) 0.046(2) Uani 1 1 d . . .
C42' C 0.6466(4) 0.4362(3) 0.21089(10) 0.037(2) Uani 1 1 d . . .
C43' C 0.7239(4) 0.4133(3) 0.21273(12) 0.034(2) Uani 1 1 d . . .
C44' C 0.7698(5) 0.4308(3) 0.22906(12) 0.047(2) Uani 1 1 d . . .
C45' C 0.8427(5) 0.4125(4) 0.22816(14) 0.054(2) Uani 1 1 d . . .
C46' C 0.8687(4) 0.3791(4) 0.21156(14) 0.047(2) Uani 1 1 d . . .
H46B H 0.9197 0.3705 0.2111 0.057 Uiso 1 1 calc R . .
C47' C 0.8270(5) 0.3584(3) 0.19640(12) 0.038(2) Uani 1 1 d . . .
C48' C 0.7531(5) 0.3732(3) 0.19752(11) 0.036(2) Uani 1 1 d . . .
C49' C 0.4424(5) 0.3789(4) 0.21182(14) 0.059(3) Uani 1 1 d . . .
C50' C 0.4056(6) 0.3864(6) 0.23342(18) 0.164(6) Uani 1 1 d . . .
H50D H 0.3968 0.4292 0.2361 0.246 Uiso 1 1 calc R . .
H50E H 0.4382 0.3702 0.2440 0.246 Uiso 1 1 calc R . .
H50F H 0.3590 0.3646 0.2337 0.246 Uiso 1 1 calc R . .
C51' C 0.4540(4) 0.3107(4) 0.21001(13) 0.082(3) Uani 1 1 d . . .
H51D H 0.4067 0.2902 0.2111 0.122 Uiso 1 1 calc R . .
H51E H 0.4864 0.2970 0.2210 0.122 Uiso 1 1 calc R . .
H51F H 0.4762 0.3014 0.1967 0.122 Uiso 1 1 calc R . .
C52' C 0.3910(6) 0.3957(6) 0.1954(2) 0.179(8) Uani 1 1 d . . .
H52D H 0.4151 0.3909 0.1821 0.269 Uiso 1 1 calc R . .
H52E H 0.3761 0.4377 0.1971 0.269 Uiso 1 1 calc R . .
H52F H 0.3478 0.3697 0.1960 0.269 Uiso 1 1 calc R . .
C53' C 0.5427(5) 0.5865(4) 0.21138(15) 0.090(3) Uani 1 1 d . . .
H53D H 0.5675 0.6050 0.2231 0.134 Uiso 1 1 calc R . .
H53E H 0.4897 0.5917 0.2128 0.134 Uiso 1 1 calc R . .
H53F H 0.5594 0.6058 0.1987 0.134 Uiso 1 1 calc R . .
C54' C 0.6958(4) 0.5456(3) 0.20836(12) 0.065(3) Uani 1 1 d . . .
H54D H 0.6851 0.5745 0.1975 0.098 Uiso 1 1 calc R . .
H54E H 0.7416 0.5245 0.2052 0.098 Uiso 1 1 calc R . .
H54F H 0.7010 0.5669 0.2214 0.098 Uiso 1 1 calc R . .
C55' C 0.7401(5) 0.4684(4) 0.24625(12) 0.060(3) Uani 1 1 d . . .
H55D H 0.7506 0.4487 0.2593 0.090 Uiso 1 1 calc R . .
H55E H 0.6871 0.4730 0.2446 0.090 Uiso 1 1 calc R . .
H55F H 0.7634 0.5082 0.2460 0.090 Uiso 1 1 calc R . .
C56' C 0.8944(5) 0.4301(4) 0.24484(14) 0.093(4) Uani 1 1 d . . .
H56D H 0.9431 0.4136 0.2420 0.139 Uiso 1 1 calc R . .
H56E H 0.8767 0.4143 0.2579 0.139 Uiso 1 1 calc R . .
H56F H 0.8974 0.4741 0.2456 0.139 Uiso 1 1 calc R . .
C57' C 0.8587(4) 0.3274(3) 0.17770(13) 0.047(2) Uani 1 1 d . . .
C58' C 0.8275(5) 0.2625(3) 0.17419(14) 0.078(3) Uani 1 1 d . . .
H58D H 0.8319 0.2392 0.1868 0.117 Uiso 1 1 calc R . .
H58E H 0.8553 0.2426 0.1633 0.117 Uiso 1 1 calc R . .
H58F H 0.7758 0.2651 0.1702 0.117 Uiso 1 1 calc R . .
C59' C 0.8430(4) 0.3643(3) 0.15828(12) 0.058(2) Uani 1 1 d . . .
H59D H 0.7901 0.3700 0.1568 0.088 Uiso 1 1 calc R . .
H59E H 0.8619 0.3428 0.1463 0.088 Uiso 1 1 calc R . .
H59F H 0.8670 0.4036 0.1593 0.088 Uiso 1 1 calc R . .
C60' C 0.9418(4) 0.3195(3) 0.17995(13) 0.061(3) Uani 1 1 d . . .
H60D H 0.9642 0.3583 0.1833 0.091 Uiso 1 1 calc R . .
H60E H 0.9622 0.3044 0.1671 0.091 Uiso 1 1 calc R . .
H60F H 0.9520 0.2907 0.1909 0.091 Uiso 1 1 calc R . .
C61' C 0.5157(5) 0.4141(4) 0.14960(15) 0.051(3) Uani 1 1 d . . .
C62' C 0.4876(5) 0.3907(4) 0.13185(13) 0.053(2) Uani 1 1 d . . .
H62B H 0.4685 0.4189 0.1223 0.063 Uiso 1 1 calc R . .
C63' C 0.4839(4) 0.3308(4) 0.12616(12) 0.047(2) Uani 1 1 d . . .
C64' C 0.5105(5) 0.4795(3) 0.15423(13) 0.068(3) Uani 1 1 d . . .
H64D H 0.4595 0.4925 0.1531 0.102 Uiso 1 1 calc R . .
H64E H 0.5407 0.5021 0.1445 0.102 Uiso 1 1 calc R . .
H64F H 0.5281 0.4870 0.1681 0.102 Uiso 1 1 calc R . .
C65' C 0.4543(5) 0.3143(4) 0.10569(11) 0.067(3) Uani 1 1 d . . .
H65D H 0.4946 0.3116 0.0959 0.101 Uiso 1 1 calc R . .
H65E H 0.4194 0.3451 0.1012 0.101 Uiso 1 1 calc R . .
H65F H 0.4293 0.2753 0.1066 0.101 Uiso 1 1 calc R . .

loop_
_atom_site_aniso_label
_atom_site_aniso_U_11
_atom_site_aniso_U_22
_atom_site_aniso_U_33
_atom_site_aniso_U_23
_atom_site_aniso_U_13
_atom_site_aniso_U_12
Rh1 0.0409(4) 0.0262(4) 0.0333(4) 0.0012(3) -0.0024(3) 0.0033(3)
P2 0.0347(13) 0.0279(12) 0.0328(13) 0.0024(10) 0.0056(11) 0.0046(10)
P1 0.0311(12) 0.0250(12) 0.0353(13) -0.0010(10) 0.0009(11) 0.0030(10)
O1 0.033(3) 0.027(3) 0.024(3) -0.006(2) 0.001(3) -0.004(2)
O2 0.029(3) 0.023(3) 0.045(3) -0.005(3) 0.012(3) 0.005(2)
O3 0.026(3) 0.030(3) 0.039(3) -0.009(3) 0.001(3) -0.002(3)
O4 0.044(4) 0.033(3) 0.031(3) 0.004(2) 0.001(3) -0.005(3)
O5 0.029(3) 0.027(3) 0.036(3) 0.007(2) 0.004(3) 0.011(2)
O6 0.030(3) 0.024(3) 0.030(3) -0.003(2) 0.009(2) 0.009(2)
O7 0.066(4) 0.044(4) 0.044(4) 0.003(3) -0.017(3) -0.003(3)
O8 0.044(4) 0.026(3) 0.049(4) -0.010(3) -0.007(3) -0.002(3)
C1 0.033(6) 0.034(6) 0.023(5) -0.008(4) -0.003(4) 0.002(4)
C2 0.045(6) 0.038(5) 0.013(4) 0.007(4) 0.004(4) 0.000(5)
C3 0.030(5) 0.038(5) 0.062(6) -0.005(5) -0.001(5) -0.001(5)
C4 0.036(6) 0.036(5) 0.046(5) 0.000(4) 0.009(5) -0.014(4)
C5 0.031(5) 0.039(6) 0.041(5) 0.009(4) 0.000(4) -0.007(4)
C6 0.037(5) 0.035(6) 0.029(5) 0.008(4) 0.001(4) -0.009(5)
C7 0.029(5) 0.014(4) 0.048(5) 0.011(4) 0.003(4) 0.006(4)
C8 0.027(6) 0.031(5) 0.047(6) 0.006(4) -0.011(4) -0.014(4)
C9 0.066(7) 0.015(5) 0.037(5) -0.005(4) -0.009(5) 0.008(5)
C10 0.016(5) 0.022(5) 0.049(5) 0.011(4) 0.000(4) 0.001(4)
C11 0.034(6) 0.021(5) 0.033(5) 0.001(4) 0.001(4) 0.000(4)
C12 0.053(6) 0.022(5) 0.030(5) 0.010(4) -0.001(5) 0.017(5)
C13 0.034(6) 0.046(6) 0.054(6) -0.005(5) -0.002(4) 0.009(4)
C14 0.053(6) 0.046(5) 0.050(6) -0.017(4) -0.001(5) 0.014(5)
C15 0.045(5) 0.030(5) 0.108(7) -0.003(5) 0.004(5) 0.026(5)
C16 0.036(6) 0.172(10) 0.060(7) -0.057(7) -0.010(5) 0.045(7)
C17 0.041(6) 0.049(5) 0.094(7) -0.010(5) -0.002(6) -0.011(4)
C18 0.045(5) 0.016(5) 0.083(6) 0.003(4) 0.017(5) 0.001(4)
C19 0.035(5) 0.053(6) 0.068(6) 0.023(5) 0.008(5) 0.005(5)
C20 0.059(6) 0.029(5) 0.034(5) -0.002(4) -0.002(4) 0.006(4)
C21 0.023(5) 0.040(5) 0.034(5) 0.004(4) -0.009(4) 0.007(4)
C22 0.035(8) 0.076(11) 0.077(11) 0.017(9) 0.025(8) -0.007(7)
C23 0.027(8) 0.058(10) 0.077(13) -0.029(9) 0.004(8) -0.016(7)
C24 0.026(9) 0.054(9) 0.080(12) 0.017(9) -0.015(9) 0.014(7)
C25 0.036(5) 0.026(5) 0.031(5) 0.002(4) -0.006(4) 0.011(4)
C26 0.038(5) 0.015(4) 0.031(5) -0.004(4) -0.006(4) 0.006(4)
C27 0.048(6) 0.028(5) 0.043(6) 0.005(4) -0.009(4) -0.006(5)
C28 0.067(7) 0.042(6) 0.021(5) 0.009(4) 0.001(5) 0.022(5)
C29 0.055(6) 0.025(5) 0.028(5) -0.014(4) -0.017(4) 0.012(5)
C30 0.038(6) 0.029(5) 0.036(6) 0.001(4) -0.015(4) 0.018(4)
C31 0.027(5) 0.028(4) 0.025(5) 0.012(4) -0.005(4) 0.003(4)
C32 0.053(7) 0.051(6) 0.036(5) -0.003(4) -0.014(5) -0.010(5)
C33 0.019(5) 0.059(6) 0.066(6) 0.005(6) 0.001(5) -0.005(5)
C34 0.037(6) 0.050(6) 0.069(7) 0.012(5) 0.000(5) -0.016(4)
C35 0.036(6) 0.056(6) 0.061(6) -0.003(5) -0.011(5) 0.005(4)
C36 0.008(5) 0.038(5) 0.055(6) -0.003(4) 0.004(5) -0.006(4)
C37 0.039(5) 0.015(5) 0.058(6) -0.005(5) 0.006(5) -0.004(4)
C38 0.049(6) 0.039(6) 0.054(6) -0.012(5) 0.013(5) 0.015(5)
C39 0.063(6) 0.042(6) 0.029(5) 0.009(5) 0.004(5) 0.010(5)
C40 0.064(7) 0.040(6) 0.027(5) 0.006(4) 0.003(5) 0.001(5)
C41 0.039(6) 0.031(5) 0.055(7) 0.010(5) 0.008(5) 0.004(4)
C42 0.036(5) 0.015(4) 0.044(6) 0.008(4) 0.004(5) 0.005(4)
C43 0.027(5) 0.020(5) 0.045(5) 0.006(4) 0.002(4) 0.002(4)
C44 0.038(5) 0.028(5) 0.059(6) 0.019(5) 0.007(5) 0.001(4)
C45 0.035(5) 0.033(5) 0.030(5) -0.012(4) 0.004(4) -0.007(4)
C46 0.036(5) 0.037(5) 0.032(5) -0.015(4) 0.008(4) -0.003(4)
C47 0.012(4) 0.043(6) 0.032(5) -0.004(4) 0.001(4) -0.009(4)
C48 0.018(5) 0.019(5) 0.040(6) 0.000(4) -0.009(4) -0.001(4)
C49 0.064(7) 0.058(7) 0.043(6) -0.003(5) 0.005(5) 0.011(5)
C50 0.176(12) 0.036(7) 0.123(9) 0.026(6) 0.096(9) 0.043(7)
C51 0.095(9) 0.122(10) 0.084(8) 0.009(7) 0.035(7) 0.030(8)
C52 0.112(9) 0.102(8) 0.063(7) -0.005(6) 0.043(6) 0.056(7)
C53 0.144(10) 0.070(7) 0.042(6) 0.020(5) -0.013(6) 0.028(7)
C54 0.052(6) 0.037(5) 0.087(7) 0.010(5) 0.017(5) 0.019(5)
C55 0.073(6) 0.034(5) 0.049(5) 0.000(5) 0.018(5) -0.007(4)
C56 0.077(7) 0.046(6) 0.039(5) -0.012(4) 0.019(5) -0.011(5)
C57 0.030(5) 0.066(6) 0.019(5) -0.009(4) 0.001(4) -0.002(5)
C58 0.039(5) 0.039(5) 0.061(6) 0.004(4) -0.008(5) 0.016(4)
C59 0.032(5) 0.030(5) 0.053(5) 0.003(4) 0.009(5) -0.010(4)
C60 0.058(6) 0.039(5) 0.045(5) -0.008(4) 0.004(5) -0.004(4)
C61 0.063(7) 0.047(7) 0.062(7) 0.009(6) -0.020(6) -0.013(5)
C62 0.061(7) 0.066(7) 0.042(6) 0.013(5) -0.032(5) -0.009(5)
C63 0.040(6) 0.055(7) 0.043(6) -0.014(5) -0.006(5) -0.004(5)
C64 0.136(9) 0.054(7) 0.110(8) 0.045(6) -0.079(7) -0.018(7)
C65 0.061(7) 0.054(6) 0.066(6) -0.007(5) -0.036(5) -0.006(5)
Rh1' 0.0378(4) 0.0288(4) 0.0364(4) 0.0012(3) -0.0037(3) -0.0017(3)
P2' 0.0366(13) 0.0302(13) 0.0349(13) -0.0006(10) 0.0035(11) -0.0060(10)
P1' 0.0356(13) 0.0325(13) 0.0298(12) 0.0026(10) -0.0024(10) -0.0056(10)
O1' 0.039(3) 0.043(3) 0.024(3) 0.002(3) -0.005(3) -0.003(3)
O2' 0.030(3) 0.031(3) 0.034(3) -0.001(2) -0.001(2) -0.013(3)
O3' 0.039(3) 0.034(3) 0.019(3) 0.000(2) 0.003(3) -0.007(2)
O4' 0.033(3) 0.027(3) 0.049(3) 0.000(3) -0.010(3) -0.002(3)
O5' 0.037(3) 0.027(3) 0.041(3) -0.001(3) 0.012(3) -0.005(3)
O6' 0.040(3) 0.032(3) 0.044(3) 0.001(3) 0.005(3) 0.001(3)
O7' 0.062(4) 0.025(3) 0.051(4) -0.007(3) -0.004(3) -0.006(3)
O8' 0.048(3) 0.038(3) 0.028(3) 0.005(3) -0.007(3) -0.006(3)
C1' 0.041(5) 0.035(5) 0.018(5) 0.009(4) 0.007(4) 0.012(4)
C2' 0.035(5) 0.033(5) 0.018(4) -0.002(4) 0.009(4) 0.011(4)
C3' 0.040(5) 0.030(5) 0.038(5) 0.005(4) 0.005(4) 0.013(4)
C4' 0.033(5) 0.032(5) 0.031(5) -0.009(4) -0.004(4) 0.002(4)
C5' 0.038(5) 0.027(5) 0.017(5) -0.006(4) 0.001(4) -0.006(4)
C6' 0.024(5) 0.019(4) 0.044(5) -0.006(4) -0.008(4) 0.002(4)
C7' 0.038(5) 0.024(5) 0.030(5) 0.001(4) 0.004(4) -0.004(4)
C8' 0.050(6) 0.026(5) 0.020(5) -0.006(4) 0.007(4) -0.009(4)
C9' 0.046(6) 0.023(5) 0.061(6) 0.009(5) -0.002(5) -0.008(4)
C10' 0.056(6) 0.046(6) 0.020(5) 0.002(4) 0.017(5) -0.013(4)
C11' 0.040(5) 0.033(5) 0.022(5) 0.000(4) 0.004(4) -0.008(4)
C12' 0.035(5) 0.022(5) 0.037(5) -0.002(4) -0.003(4) -0.002(4)
C13' 0.025(5) 0.037(5) 0.039(5) 0.016(4) -0.002(4) -0.013(4)
C14' 0.035(5) 0.036(5) 0.061(6) 0.003(4) -0.012(4) -0.004(4)
C15' 0.039(5) 0.061(6) 0.063(6) 0.021(6) 0.008(5) -0.001(5)
C16' 0.033(5) 0.049(5) 0.067(6) 0.008(5) 0.004(4) -0.005(5)
C17' 0.053(6) 0.037(5) 0.048(6) 0.013(4) 0.009(5) 0.005(4)
C18' 0.055(6) 0.045(5) 0.038(5) 0.007(4) -0.005(4) -0.008(5)
C19' 0.058(6) 0.029(5) 0.054(6) 0.014(4) 0.010(5) -0.009(4)
C20' 0.082(7) 0.046(6) 0.060(6) 0.008(5) 0.013(6) -0.014(5)
C21' 0.051(6) 0.051(6) 0.042(6) -0.009(5) 0.010(5) -0.027(5)
C22' 0.062(7) 0.088(7) 0.053(6) -0.014(5) 0.030(5) -0.034(6)
C23' 0.082(7) 0.066(6) 0.057(6) -0.009(5) 0.043(6) -0.035(6)
C24' 0.064(7) 0.092(8) 0.070(7) 0.009(6) 0.032(6) 0.003(6)
C25' 0.023(5) 0.030(5) 0.040(6) 0.002(4) 0.004(5) 0.007(4)
C26' 0.056(6) 0.041(5) 0.037(6) 0.009(4) 0.017(5) 0.012(5)
C27' 0.075(8) 0.046(6) 0.076(8) 0.020(6) 0.024(7) 0.031(5)
C28' 0.052(7) 0.079(7) 0.046(6) 0.022(5) -0.009(6) 0.034(6)
C29' 0.069(8) 0.049(6) 0.055(7) 0.021(5) 0.008(6) 0.015(5)
C30' 0.045(6) 0.029(5) 0.024(5) 0.007(4) -0.008(5) 0.005(4)
C31' 0.059(6) 0.030(6) 0.030(5) 0.010(5) -0.005(5) 0.002(5)
C32' 0.073(7) 0.054(6) 0.034(6) -0.001(5) 0.001(5) 0.020(5)
C33' 0.105(9) 0.057(7) 0.055(7) 0.027(5) 0.016(6) 0.001(6)
C34' 0.127(9) 0.079(8) 0.032(6) 0.012(6) 0.020(6) 0.020(7)
C35' 0.111(8) 0.023(5) 0.041(6) 0.012(5) 0.015(6) 0.003(5)
C36' 0.050(5) 0.044(6) 0.021(5) 0.012(4) -0.012(4) -0.014(5)
C37' 0.045(6) 0.036(5) 0.021(4) -0.006(4) 0.006(4) -0.016(5)
C38' 0.045(7) 0.065(7) 0.042(6) 0.005(5) 0.017(5) 0.005(5)
C39' 0.056(7) 0.046(7) 0.076(7) -0.018(6) -0.005(6) 0.020(6)
C40' 0.067(8) 0.045(7) 0.060(6) -0.013(5) 0.001(6) 0.019(6)
C41' 0.063(7) 0.023(5) 0.051(6) -0.001(4) 0.000(5) 0.001(5)
C42' 0.057(7) 0.031(5) 0.023(5) -0.004(4) 0.007(4) 0.004(5)
C43' 0.029(5) 0.025(5) 0.049(6) -0.009(4) -0.005(5) -0.007(4)
C44' 0.063(7) 0.036(5) 0.042(6) 0.002(4) -0.015(5) -0.012(5)
C45' 0.040(7) 0.062(6) 0.059(7) 0.015(5) -0.021(6) -0.015(5)
C46' 0.030(6) 0.047(6) 0.065(7) 0.005(5) 0.000(6) 0.002(5)
C47' 0.030(6) 0.036(5) 0.049(6) 0.011(4) -0.010(5) -0.010(5)
C48' 0.044(6) 0.028(5) 0.035(5) -0.001(4) -0.012(5) -0.017(5)
C49' 0.054(7) 0.041(6) 0.082(7) 0.003(5) 0.026(6) -0.009(5)
C50' 0.157(13) 0.161(13) 0.174(13) -0.068(11) 0.122(11) -0.058(10)
C51' 0.041(6) 0.117(10) 0.087(7) -0.015(7) 0.020(5) -0.035(6)
C52' 0.077(9) 0.184(14) 0.276(17) 0.164(13) -0.113(11) -0.066(9)
C53' 0.102(9) 0.042(6) 0.125(9) -0.013(6) 0.002(7) 0.029(6)
C54' 0.086(7) 0.043(6) 0.067(7) -0.001(5) 0.023(6) -0.007(5)
C55' 0.070(7) 0.075(7) 0.035(6) -0.012(5) 0.002(5) -0.018(5)
C56' 0.082(8) 0.111(9) 0.084(8) 0.004(7) -0.036(7) -0.023(7)
C57' 0.041(6) 0.039(6) 0.062(6) -0.005(5) 0.016(5) -0.009(4)
C58' 0.058(6) 0.047(6) 0.129(9) -0.005(6) 0.048(6) -0.011(5)
C59' 0.049(6) 0.056(6) 0.070(7) -0.005(5) 0.018(5) -0.010(5)
C60' 0.047(6) 0.054(6) 0.081(7) 0.003(5) 0.023(5) -0.004(5)
C61' 0.057(7) 0.027(6) 0.069(7) 0.018(5) -0.004(6) 0.002(5)
C62' 0.054(6) 0.056(7) 0.049(6) 0.015(5) -0.008(5) 0.017(5)
C63' 0.044(6) 0.069(7) 0.029(6) 0.012(5) 0.000(5) 0.005(5)
C64' 0.087(8) 0.033(6) 0.083(7) 0.016(5) -0.012(6) 0.016(5)
C65' 0.081(7) 0.085(7) 0.035(6) 0.003(5) -0.009(5) 0.021(6)

loop_
_geom_bond_atom_site_label_1
_geom_bond_atom_site_label_2
_geom_bond_distance
_geom_bond_site_symmetry_2
_geom_bond_publ_flag
Rh1 O7 2.077(5) . ?
Rh1 O8 2.085(5) . ?
Rh1 P2 2.145(2) . ?
Rh1 P1 2.149(2) . ?
P2 O4 1.608(5) . ?
P2 O6 1.619(4) . ?
P2 O5 1.631(4) . ?
P1 O1 1.601(5) . ?
P1 O2 1.610(4) . ?
P1 O3 1.636(5) . ?
O1 C25 1.404(7) . ?
O2 C12 1.413(7) . ?
O3 C1 1.413(8) . ?
O4 C36 1.406(8) . ?
O5 C37 1.442(8) . ?
O6 C48 1.404(7) . ?
O7 C61 1.230(9) . ?
O8 C63 1.280(8) . ?
C1 C6 1.382(9) . ?
C1 C2 1.406(9) . ?
C2 C3 1.362(9) . ?
C2 C13 1.548(10) . ?
C3 C4 1.382(9) . ?
C3 H3A 0.9500 . ?
C4 C5 1.409(10) . ?
C4 C17 1.531(9) . ?
C5 C6 1.394(9) . ?
C5 C18 1.513(9) . ?
C6 C7 1.502(9) . ?
C7 C12 1.401(9) . ?
C7 C8 1.439(9) . ?
C8 C9 1.403(10) . ?
C8 C19 1.501(9) . ?
C9 C10 1.369(9) . ?
C9 C20 1.526(9) . ?
C10 C11 1.389(9) . ?
C10 H10A 0.9500 . ?
C11 C12 1.427(10) . ?
C11 C21 1.523(9) . ?
C13 C15 1.524(10) . ?
C13 C16 1.544(10) . ?
C13 C14 1.572(10) . ?
C14 H14A 0.9800 . ?
C14 H14B 0.9800 . ?
C14 H14C 0.9800 . ?
C15 H15A 0.9800 . ?
C15 H15B 0.9800 . ?
C15 H15C 0.9800 . ?
C16 H16A 0.9800 . ?
C16 H16B 0.9800 . ?
C16 H16C 0.9800 . ?
C17 H17A 0.9800 . ?
C17 H17B 0.9800 . ?
C17 H17C 0.9800 . ?
C18 H18A 0.9800 . ?
C18 H18B 0.9800 . ?
C18 H18C 0.9800 . ?
C19 H19A 0.9800 . ?
C19 H19B 0.9800 . ?
C19 H19C 0.9800 . ?
C20 H20A 0.9800 . ?
C20 H20B 0.9800 . ?
C20 H20C 0.9800 . ?
C21 C24A 1.30(3) . ?
C21 C23 1.513(12) . ?
C21 C22 1.566(13) . ?
C21 C24 1.580(14) . ?
C21 C22A 1.59(3) . ?
C21 C23A 1.75(3) . ?
C22 H22A 0.9800 . ?
C22 H22B 0.9800 . ?
C22 H22C 0.9800 . ?
C23 H23A 0.9800 . ?
C23 H23B 0.9800 . ?
C23 H23C 0.9800 . ?
C24 H24A 0.9800 . ?
C24 H24B 0.9800 . ?
C24 H24C 0.9800 . ?
C22A H22D 0.9800 . ?
C22A H22E 0.9800 . ?
C22A H22F 0.9800 . ?
C23A H23D 0.9800 . ?
C23A H23E 0.9800 . ?
C23A H23F 0.9800 . ?
C24A H24D 0.9800 . ?
C24A H24E 0.9800 . ?
C24A H24F 0.9800 . ?
C25 C30 1.386(9) . ?
C25 C26 1.399(9) . ?
C26 C27 1.398(9) . ?
C26 H26A 0.9500 . ?
C27 C28 1.370(9) . ?
C27 H27A 0.9500 . ?
C28 C29 1.376(9) . ?
C28 H28A 0.9500 . ?
C29 C30 1.390(9) . ?
C29 H29A 0.9500 . ?
C30 C31 1.503(9) . ?
C31 C36 1.381(9) . ?
C31 C32 1.405(9) . ?
C32 C33 1.359(9) . ?
C32 H32A 0.9500 . ?
C33 C34 1.362(10) . ?
C33 H33A 0.9500 . ?
C34 C35 1.405(10) . ?
C34 H34A 0.9500 . ?
C35 C36 1.369(9) . ?
C35 H35A 0.9500 . ?
C37 C42 1.371(9) . ?
C37 C38 1.401(10) . ?
C38 C39 1.383(10) . ?
C38 C49 1.529(10) . ?
C39 C40 1.377(9) . ?
C39 H39A 0.9500 . ?
C40 C41 1.406(10) . ?
C40 C53 1.526(10) . ?
C41 C42 1.388(9) . ?
C41 C54 1.525(9) . ?
C42 C43 1.504(9) . ?
C43 C48 1.382(9) . ?
C43 C44 1.407(9) . ?
C44 C45 1.392(9) . ?
C44 C55 1.539(9) . ?
C45 C46 1.369(9) . ?
C45 C56 1.535(9) . ?
C46 C47 1.380(9) . ?
C46 H46A 0.9500 . ?
C47 C48 1.403(9) . ?
C47 C57 1.555(9) . ?
C49 C50 1.495(10) . ?
C49 C52 1.528(11) . ?
C49 C51 1.543(11) . ?
C50 H50A 0.9800 . ?
C50 H50B 0.9800 . ?
C50 H50C 0.9800 . ?
C51 H51A 0.9800 . ?
C51 H51B 0.9800 . ?
C51 H51C 0.9800 . ?
C52 H52A 0.9800 . ?
C52 H52B 0.9800 . ?
C52 H52C 0.9800 . ?
C53 H53A 0.9800 . ?
C53 H53B 0.9800 . ?
C53 H53C 0.9800 . ?
C54 H54A 0.9800 . ?
C54 H54B 0.9800 . ?
C54 H54C 0.9800 . ?
C55 H55A 0.9800 . ?
C55 H55B 0.9800 . ?
C55 H55C 0.9800 . ?
C56 H56A 0.9800 . ?
C56 H56B 0.9800 . ?
C56 H56C 0.9800 . ?
C57 C59 1.524(9) . ?
C57 C58 1.537(9) . ?
C57 C60 1.571(9) . ?
C58 H58A 0.9800 . ?
C58 H58B 0.9800 . ?
C58 H58C 0.9800 . ?
C59 H59A 0.9800 . ?
C59 H59B 0.9800 . ?
C59 H59C 0.9800 . ?
C60 H60A 0.9800 . ?
C60 H60B 0.9800 . ?
C60 H60C 0.9800 . ?
C61 C62 1.418(11) . ?
C61 C64 1.524(10) . ?
C62 C63 1.375(10) . ?
C62 H62A 0.9500 . ?
C63 C65 1.523(10) . ?
C64 H64A 0.9800 . ?
C64 H64B 0.9800 . ?
C64 H64C 0.9800 . ?
C65 H65A 0.9800 . ?
C65 H65B 0.9800 . ?
C65 H65C 0.9800 . ?
Rh1' O8' 2.053(4) . ?
Rh1' O7' 2.084(5) . ?
Rh1' P1' 2.140(2) . ?
Rh1' P2' 2.147(2) . ?
P2' O4' 1.611(5) . ?
P2' O5' 1.615(5) . ?
P2' O6' 1.618(5) . ?
P1' O1' 1.614(5) . ?
P1' O3' 1.622(5) . ?
P1' O2' 1.625(4) . ?
O1' C25' 1.415(7) . ?
O2' C12' 1.406(8) . ?
O3' C1' 1.398(8) . ?
O4' C36' 1.391(8) . ?
O5' C37' 1.415(8) . ?
O6' C48' 1.412(8) . ?
O7' C61' 1.287(9) . ?
O8' C63' 1.298(9) . ?
C1' C6' 1.382(9) . ?
C1' C2' 1.416(9) . ?
C2' C3' 1.427(9) . ?
C2' C13' 1.544(9) . ?
C3' C4' 1.361(9) . ?
C3' H3'A 0.9500 . ?
C4' C5' 1.402(9) . ?
C4' C17' 1.520(9) . ?
C5' C6' 1.418(9) . ?
C5' C18' 1.478(9) . ?
C6' C7' 1.503(9) . ?
C7' C12' 1.385(9) . ?
C7' C8' 1.393(9) . ?
C8' C9' 1.412(9) . ?
C8' C19' 1.515(9) . ?
C9' C10' 1.374(10) . ?
C9' C20' 1.528(10) . ?
C10' C11' 1.396(9) . ?
C10' H10B 0.9500 . ?
C11' C12' 1.397(9) . ?
C11' C21' 1.536(9) . ?
C13' C16' 1.506(9) . ?
C13' C15' 1.523(9) . ?
C13' C14' 1.550(9) . ?
C14' H14D 0.9800 . ?
C14' H14E 0.9800 . ?
C14' H14F 0.9800 . ?
C15' H15D 0.9800 . ?
C15' H15E 0.9800 . ?
C15' H15F 0.9800 . ?
C16' H16D 0.9800 . ?
C16' H16E 0.9800 . ?
C16' H16F 0.9800 . ?
C17' H17D 0.9800 . ?
C17' H17E 0.9800 . ?
C17' H17F 0.9800 . ?
C18' H18D 0.9800 . ?
C18' H18E 0.9800 . ?
C18' H18F 0.9800 . ?
C19' H19D 0.9800 . ?
C19' H19E 0.9800 . ?
C19' H19F 0.9800 . ?
C20' H20D 0.9800 . ?
C20' H20E 0.9800 . ?
C20' H20F 0.9800 . ?
C21' C22' 1.484(9) . ?
C21' C23' 1.505(9) . ?
C21' C24' 1.563(10) . ?
C22' H22G 0.9800 . ?
C22' H22H 0.9800 . ?
C22' H22I 0.9800 . ?
C23' H23G 0.9800 . ?
C23' H23H 0.9800 . ?
C23' H23I 0.9800 . ?
C24' H24G 0.9800 . ?
C24' H24H 0.9800 . ?
C24' H24I 0.9800 . ?
C25' C30' 1.366(9) . ?
C25' C26' 1.395(9) . ?
C26' C27' 1.392(10) . ?
C26' H26B 0.9500 . ?
C27' C28' 1.353(11) . ?
C27' H27B 0.9500 . ?
C28' C29' 1.375(10) . ?
C28' H28B 0.9500 . ?
C29' C30' 1.361(10) . ?
C29' H29B 0.9500 . ?
C30' C31' 1.476(9) . ?
C31' C32' 1.388(9) . ?
C31' C36' 1.401(10) . ?
C32' C33' 1.381(10) . ?
C32' H32B 0.9500 . ?
C33' C34' 1.412(11) . ?
C33' H33B 0.9500 . ?
C34' C35' 1.336(10) . ?
C34' H34B 0.9500 . ?
C35' C36' 1.411(10) . ?
C35' H35B 0.9500 . ?
C37' C42' 1.399(9) . ?
C37' C38' 1.405(10) . ?
C38' C39' 1.402(11) . ?
C38' C49' 1.546(11) . ?
C39' C40' 1.368(11) . ?
C39' H39B 0.9500 . ?
C40' C41' 1.382(10) . ?
C40' C53' 1.514(10) . ?
C41' C42' 1.423(10) . ?
C41' C54' 1.565(10) . ?
C42' C43' 1.507(10) . ?
C43' C44' 1.413(10) . ?
C43' C48' 1.438(10) . ?
C44' C45' 1.394(11) . ?
C44' C55' 1.504(10) . ?
C45' C46' 1.399(10) . ?
C45' C56' 1.497(10) . ?
C46' C47' 1.332(10) . ?
C46' H46B 0.9500 . ?
C47' C48' 1.392(10) . ?
C47' C57' 1.520(10) . ?
C49' C52' 1.478(12) . ?
C49' C51' 1.534(11) . ?
C49' C50' 1.574(12) . ?
C50' H50D 0.9800 . ?
C50' H50E 0.9800 . ?
C50' H50F 0.9800 . ?
C51' H51D 0.9800 . ?
C51' H51E 0.9800 . ?
C51' H51F 0.9800 . ?
C52' H52D 0.9800 . ?
C52' H52E 0.9800 . ?
C52' H52F 0.9800 . ?
C53' H53D 0.9800 . ?
C53' H53E 0.9800 . ?
C53' H53F 0.9800 . ?
C54' H54D 0.9800 . ?
C54' H54E 0.9800 . ?
C54' H54F 0.9800 . ?
C55' H55D 0.9800 . ?
C55' H55E 0.9800 . ?
C55' H55F 0.9800 . ?
C56' H56D 0.9800 . ?
C56' H56E 0.9800 . ?
C56' H56F 0.9800 . ?
C57' C60' 1.534(10) . ?
C57' C59' 1.540(10) . ?
C57' C58' 1.569(10) . ?
C58' H58D 0.9800 . ?
C58' H58E 0.9800 . ?
C58' H58F 0.9800 . ?
C59' H59D 0.9800 . ?
C59' H59E 0.9800 . ?
C59' H59F 0.9800 . ?
C60' H60D 0.9800 . ?
C60' H60E 0.9800 . ?
C60' H60F 0.9800 . ?
C61' C62' 1.373(11) . ?
C61' C64' 1.489(10) . ?
C62' C63' 1.385(11) . ?
C62' H62B 0.9500 . ?
C63' C65' 1.491(10) . ?
C64' H64D 0.9800 . ?
C64' H64E 0.9800 . ?
C64' H64F 0.9800 . ?
C65' H65D 0.9800 . ?
C65' H65E 0.9800 . ?
C65' H65F 0.9800 . ?
